data_7703070
loop_
_publ_author_name
'Xiao, Lin'
'Zhao, Yanxia'
'Qiao, Sijie'
'Sun, Ziyue'
'Santoro, Orlando'
'Redshaw, Carl'

_publ_section_title
;
 Synthesis and structures of mono- and di-nuclear aluminium and zinc
 complexes bearing \a-diimine and related ligands, and their use in the
 ring opening polymerization of cyclic esters.
;
_journal_issue 5
_journal_name_full 'Dalton transactions (Cambridge, England : 2003)'
_journal_page_first 1456
_journal_page_last 1472
_journal_paper_doi 10.1039/c9dt04332b
_journal_volume 49
_journal_year 2020
_chemical_formula_sum 'C32 H46 N4'
_chemical_formula_weight 486.73
_space_group_crystal_system triclinic
_space_group_IT_number 2
_space_group_name_Hall '-P 1'
_space_group_name_H-M_alt 'P -1'
_atom_sites_solution_hydrogens geom
_atom_sites_solution_primary direct
_atom_sites_solution_secondary difmap
_audit_creation_method SHELXL-2014/7
_audit_update_record
;
2019-10-04 deposited with the CCDC.	2019-12-30 downloaded from the CCDC.
;
_cell_angle_alpha 66.078(4)
_cell_angle_beta 84.299(5)
_cell_angle_gamma 82.021(5)
_cell_formula_units_Z 2
_cell_length_a 10.030(4)
_cell_length_b 12.557(4)
_cell_length_c 13.499(5)
_cell_measurement_reflns_used 4146
_cell_measurement_temperature 296(2)
_cell_measurement_theta_max 24.95
_cell_measurement_theta_min 2.57
_cell_volume 1537.3(10)
_computing_cell_refinement 'Bruker SMART'
_computing_data_collection 'Bruker SMART APEX II'
_computing_data_reduction 'Bruker SAINT'
_computing_molecular_graphics SHELXTL
_computing_publication_material SHELXTL
_computing_structure_refinement 'SHELXL-2014/7 (Sheldrick, 2014)'
_computing_structure_solution 'SHELXL-2014/7 (Sheldrick, 2014)'
_diffrn_ambient_temperature 296(2)
_diffrn_detector_area_resol_mean 'fine-focus sealed tube'
_diffrn_measured_fraction_theta_full 0.971
_diffrn_measured_fraction_theta_max 0.971
_diffrn_measurement_device_type 'Bruker APEX II area detector'
_diffrn_measurement_method '\w scan'
_diffrn_radiation_type MoK\a
_diffrn_radiation_wavelength 0.71073
_diffrn_reflns_av_R_equivalents 0.0326
_diffrn_reflns_av_unetI/netI 0.0473
_diffrn_reflns_Laue_measured_fraction_full 0.971
_diffrn_reflns_Laue_measured_fraction_max 0.971
_diffrn_reflns_limit_h_max 11
_diffrn_reflns_limit_h_min -10
_diffrn_reflns_limit_k_max 14
_diffrn_reflns_limit_k_min -14
_diffrn_reflns_limit_l_max 16
_diffrn_reflns_limit_l_min -16
_diffrn_reflns_number 9657
_diffrn_reflns_point_group_measured_fraction_full 0.971
_diffrn_reflns_point_group_measured_fraction_max 0.971
_diffrn_reflns_theta_full 24.970
_diffrn_reflns_theta_max 24.970
_diffrn_reflns_theta_min 1.785
_exptl_absorpt_coefficient_mu 0.062
_exptl_absorpt_correction_type multi-scan
_exptl_absorpt_process_details SADABS
_exptl_crystal_colour colorless
_exptl_crystal_density_diffrn 1.051
_exptl_crystal_density_meas ?
_exptl_crystal_description block
_exptl_crystal_F_000 532
_exptl_crystal_size_max 0.250
_exptl_crystal_size_mid 0.250
_exptl_crystal_size_min 0.200
_exptl_transmission_factor_max 0.7452
_exptl_transmission_factor_min 0.6224
_refine_diff_density_max 0.446
_refine_diff_density_min -0.368
_refine_diff_density_rms 0.045
_refine_ls_extinction_method none
_refine_ls_goodness_of_fit_ref 1.042
_refine_ls_hydrogen_treatment constr
_refine_ls_matrix_type full
_refine_ls_number_parameters 337
_refine_ls_number_reflns 5212
_refine_ls_number_restraints 6
_refine_ls_restrained_S_all 1.046
_refine_ls_R_factor_all 0.0981
_refine_ls_R_factor_gt 0.0746
_refine_ls_shift/su_max 0.007
_refine_ls_shift/su_mean 0.000
_refine_ls_structure_factor_coef Fsqd
_refine_ls_weighting_details 'w=1/[\s^2^(Fo^2^)+(0.0010P)^2^+1.5000P] where P=(Fo^2^+2Fc^2^)/3'
_refine_ls_weighting_scheme calc
_refine_ls_wR_factor_gt 0.1580
_refine_ls_wR_factor_ref 0.1694
_reflns_Friedel_coverage 0.000
_reflns_number_gt 3705
_reflns_number_total 5212
_reflns_threshold_expression 'I > 2\s(I)'
_cod_data_source_file c9dt04332b2.cif
_cod_data_source_block Lipr-n4
_cod_depositor_comments
;
The following automatic conversions were performed:

data item '_exptl_absorpt_correction_type' value 'Multi-scan' was
changed to 'multi-scan' in accordance with the
/home/data/users/saulius/crontab/automatic-downloads/rss-feeds/RSC/lib/dictionaries/cif_core.dic
dictionary named 'cif_core.dic' version 2.4.2 last updated on
2011-04-26.

data item '_exptl_crystal_density_meas' value 'not measured' was
changed to '?' -- the value is perceived as not measured.

Automatic conversion script
Id: cif_fix_values 7556 2019-12-06 15:28:31Z antanas 

 Adding full bibliography for 7703070--7703079.cif.
;
_cod_original_cell_volume 1537.3(9)
_cod_database_code 7703070
_shelx_shelxl_version_number 2014/7
_shelx_space_group_comment
;
The symmetry employed for this shelxl refinement is uniquely defined
by the following loop, which should always be used as a source of
symmetry information in preference to the above space-group names.
They are only intended as comments.
;
_shelx_estimated_absorpt_t_min 0.985
_shelx_estimated_absorpt_t_max 0.988

loop_
_space_group_symop_operation_xyz
'x, y, z'
'-x, -y, -z'

loop_
_atom_site_label
_atom_site_type_symbol
_atom_site_fract_x
_atom_site_fract_y
_atom_site_fract_z
_atom_site_U_iso_or_equiv
_atom_site_adp_type
_atom_site_occupancy
_atom_site_site_symmetry_order
_atom_site_calc_flag
_atom_site_refinement_flags_posn
_atom_site_refinement_flags_adp
C9 C 1.1656(2) 0.4098(2) 0.3419(2) 0.0450(6) Uani 1 1 d . .
C21 C 0.3313(3) 0.1132(2) 0.1450(2) 0.0499(6) Uani 1 1 d . .
C14 C 1.2051(3) 0.5190(2) 0.2738(2) 0.0484(6) Uani 1 1 d . .
C5 C 0.5965(2) 0.2261(2) 0.2368(2) 0.0442(6) Uani 1 1 d . .
C6 C 0.5316(2) 0.1540(2) 0.1941(2) 0.0440(6) Uani 1 1 d . .
C1 C 0.9645(2) 0.3479(2) 0.3163(2) 0.0444(6) Uani 1 1 d . .
C11 C 1.2936(3) 0.4068(3) 0.4839(2) 0.0612(8) Uani 1 1 d . .
H11 H 1.3248 0.3695 0.5536 0.073 Uiso 1 1 calc R U
C2 C 0.8995(2) 0.2846(2) 0.2641(2) 0.0439(6) Uani 1 1 d . .
C13 C 1.2862(3) 0.5717(3) 0.3148(2) 0.0594(7) Uani 1 1 d . .
H13 H 1.3107 0.6460 0.2715 0.071 Uiso 1 1 calc R U
C8 C 0.6189(3) 0.0654(3) 0.1620(3) 0.0639(8) Uani 1 1 d . .
H8A H 0.5636 0.0146 0.1517 0.096 Uiso 1 1 calc R U
H8B H 0.6802 0.0200 0.2181 0.096 Uiso 1 1 calc R U
H8C H 0.6691 0.1048 0.0956 0.096 Uiso 1 1 calc R U
C3 C 0.8770(3) 0.3995(3) 0.3858(3) 0.0691(9) Uani 1 1 d . .
H3A H 0.9286 0.4449 0.4072 0.104 Uiso 1 1 calc R U
H3B H 0.8440 0.3376 0.4492 0.104 Uiso 1 1 calc R U
H3C H 0.8023 0.4491 0.3455 0.104 Uiso 1 1 calc R U
C25 C 0.2297(3) 0.1031(3) -0.0038(3) 0.0635(8) Uani 1 1 d . .
H25 H 0.2144 0.1322 -0.0774 0.076 Uiso 1 1 calc R U
C22 C 0.2740(3) 0.0135(3) 0.2171(2) 0.0589(7) Uani 1 1 d . .
C18 C 1.1609(3) 0.5807(3) 0.1575(2) 0.0579(7) Uani 1 1 d . U
H18 H 1.1225 0.5236 0.1393 0.069 Uiso 1 1 calc R U
C10 C 1.2097(3) 0.3504(2) 0.4482(2) 0.0530(7) Uani 1 1 d . .
C26 C 0.3092(3) 0.1610(3) 0.0332(2) 0.0544(7) Uani 1 1 d . .
C12 C 1.3308(3) 0.5149(3) 0.4189(3) 0.0628(8) Uani 1 1 d . .
H12 H 1.3862 0.5505 0.4448 0.075 Uiso 1 1 calc R U
C23 C 0.1953(3) -0.0400(3) 0.1745(3) 0.0724(9) Uani 1 1 d . .
H23 H 0.1569 -0.1071 0.2209 0.087 Uiso 1 1 calc R U
C4 C 0.9755(3) 0.2568(3) 0.1761(3) 0.0781(10) Uani 1 1 d . .
H4A H 0.9386 0.1938 0.1689 0.117 Uiso 1 1 calc R U
H4B H 1.0685 0.2338 0.1933 0.117 Uiso 1 1 calc R U
H4C H 0.9685 0.3248 0.1090 0.117 Uiso 1 1 calc R U
C15 C 1.1752(4) 0.2286(3) 0.5211(2) 0.0730(9) Uani 1 1 d . .
H15 H 1.1045 0.2097 0.4877 0.088 Uiso 1 1 calc R U
C27 C 0.2931(4) -0.0371(3) 0.3388(3) 0.0776(10) Uani 1 1 d . .
H27 H 0.3579 0.0066 0.3523 0.093 Uiso 1 1 calc R U
C24 C 0.1736(3) 0.0042(3) 0.0660(3) 0.0706(9) Uani 1 1 d . .
H24 H 0.1208 -0.0328 0.0395 0.085 Uiso 1 1 calc R U
C30 C 0.3667(3) 0.2726(3) -0.0431(3) 0.0710(9) Uani 1 1 d . .
H30 H 0.4536 0.2719 -0.0154 0.085 Uiso 1 1 calc R U
C7 C 0.5150(3) 0.3249(3) 0.2547(3) 0.0809(11) Uani 1 1 d . .
H7A H 0.5494 0.3353 0.3136 0.121 Uiso 1 1 calc R U
H7B H 0.4229 0.3083 0.2719 0.121 Uiso 1 1 calc R U
H7C H 0.5196 0.3952 0.1900 0.121 Uiso 1 1 calc R U
C29 C 0.1589(5) -0.0204(4) 0.3998(3) 0.1151(15) Uani 1 1 d . .
H29A H 0.1250 0.0611 0.3718 0.173 Uiso 1 1 calc R U
H29B H 0.1735 -0.0472 0.4757 0.173 Uiso 1 1 calc R U
H29C H 0.0946 -0.0647 0.3898 0.173 Uiso 1 1 calc R U
C28 C 0.3486(5) -0.1657(4) 0.3826(3) 0.1088(14) Uani 1 1 d . .
H28A H 0.2848 -0.2109 0.3733 0.163 Uiso 1 1 calc R U
H28B H 0.3642 -0.1923 0.4584 0.163 Uiso 1 1 calc R U
H28C H 0.4319 -0.1752 0.3439 0.163 Uiso 1 1 calc R U
C16 C 1.1223(5) 0.2193(4) 0.6338(3) 0.1142(16) Uani 1 1 d . .
H16A H 1.1915 0.2340 0.6694 0.171 Uiso 1 1 calc R U
H16B H 1.0968 0.1420 0.6754 0.171 Uiso 1 1 calc R U
H16C H 1.0453 0.2760 0.6274 0.171 Uiso 1 1 calc R U
C20 C 1.2769(5) 0.6251(5) 0.0768(3) 0.149(2) Uani 1 1 d . .
H20A H 1.2489 0.6462 0.0047 0.223 Uiso 1 1 calc R U
H20B H 1.3513 0.5647 0.0918 0.223 Uiso 1 1 calc R U
H20C H 1.3040 0.6926 0.0827 0.223 Uiso 1 1 calc R U
C32 C 0.3946(5) 0.2827(5) -0.1578(3) 0.134(2) Uani 1 1 d . .
H32A H 0.4568 0.2176 -0.1585 0.202 Uiso 1 1 calc R U
H32B H 0.4329 0.3545 -0.2003 0.202 Uiso 1 1 calc R U
H32C H 0.3119 0.2825 -0.1880 0.202 Uiso 1 1 calc R U
C17 C 1.2991(5) 0.1390(3) 0.5296(4) 0.1129(15) Uani 1 1 d . .
H17A H 1.3333 0.1474 0.4581 0.169 Uiso 1 1 calc R U
H17B H 1.2739 0.0612 0.5691 0.169 Uiso 1 1 calc R U
H17C H 1.3675 0.1523 0.5669 0.169 Uiso 1 1 calc R U
C31 C 0.2781(6) 0.3800(4) -0.0392(5) 0.147(2) Uani 1 1 d . .
H31A H 0.1937 0.3873 -0.0705 0.221 Uiso 1 1 calc R U
H31B H 0.3228 0.4488 -0.0795 0.221 Uiso 1 1 calc R U
H31C H 0.2622 0.3715 0.0348 0.221 Uiso 1 1 calc R U
C19 C 1.0561(5) 0.6788(5) 0.1447(4) 0.139(2) Uani 1 1 d . .
H19A H 1.0952 0.7421 0.1494 0.209 Uiso 1 1 calc R U
H19B H 0.9870 0.6536 0.2011 0.209 Uiso 1 1 calc R U
H19C H 1.0176 0.7049 0.0753 0.209 Uiso 1 1 calc R U
N2 N 0.7794(2) 0.2616(2) 0.29921(18) 0.0536(6) Uani 1 1 d . .
N3 N 0.7219(2) 0.1962(2) 0.25447(19) 0.0539(6) Uani 1 1 d . .
N4 N 0.4043(2) 0.17559(19) 0.18594(18) 0.0499(5) Uani 1 1 d . .
N1 N 1.0905(2) 0.35255(19) 0.29682(17) 0.0461(5) Uani 1 1 d . .

loop_
_atom_site_aniso_label
_atom_site_aniso_U_11
_atom_site_aniso_U_22
_atom_site_aniso_U_33
_atom_site_aniso_U_23
_atom_site_aniso_U_13
_atom_site_aniso_U_12
C9 0.0339(13) 0.0592(16) 0.0504(15) -0.0290(13) 0.0004(11) -0.0117(11)
C21 0.0373(14) 0.0651(17) 0.0580(17) -0.0326(14) -0.0008(12) -0.0152(12)
C14 0.0425(14) 0.0559(16) 0.0519(16) -0.0250(13) -0.0002(12) -0.0120(12)
C5 0.0396(14) 0.0516(15) 0.0442(14) -0.0188(12) 0.0026(11) -0.0177(11)
C6 0.0405(14) 0.0487(14) 0.0443(14) -0.0169(12) -0.0005(11) -0.0155(11)
C1 0.0405(14) 0.0529(15) 0.0424(14) -0.0192(12) -0.0018(11) -0.0131(11)
C11 0.0604(18) 0.074(2) 0.0575(18) -0.0307(16) -0.0167(14) -0.0109(15)
C2 0.0389(14) 0.0525(15) 0.0431(14) -0.0193(12) -0.0066(11) -0.0104(11)
C13 0.0580(18) 0.0602(17) 0.0682(19) -0.0293(15) -0.0039(15) -0.0203(14)
C8 0.0529(17) 0.0716(19) 0.084(2) -0.0452(18) -0.0070(15) -0.0114(15)
C3 0.0542(18) 0.096(2) 0.083(2) -0.060(2) 0.0067(16) -0.0237(16)
C25 0.0529(17) 0.085(2) 0.0623(19) -0.0367(17) -0.0106(15) -0.0113(16)
C22 0.0576(18) 0.0683(19) 0.0600(18) -0.0286(15) 0.0002(14) -0.0288(15)
C18 0.0582(11) 0.0588(10) 0.0577(11) -0.0218(8) -0.0060(8) -0.0117(8)
C10 0.0518(16) 0.0635(17) 0.0504(16) -0.0255(14) -0.0061(13) -0.0156(13)
C26 0.0396(15) 0.0710(18) 0.0579(17) -0.0298(15) 0.0005(13) -0.0114(13)
C12 0.0579(18) 0.071(2) 0.076(2) -0.0401(17) -0.0142(16) -0.0184(15)
C23 0.073(2) 0.079(2) 0.080(2) -0.0365(19) -0.0012(18) -0.0385(17)
C4 0.0555(19) 0.128(3) 0.085(2) -0.074(2) 0.0098(17) -0.0305(19)
C15 0.090(2) 0.075(2) 0.0536(19) -0.0142(16) -0.0201(17) -0.0330(19)
C27 0.097(3) 0.085(2) 0.062(2) -0.0280(18) 0.0051(18) -0.055(2)
C24 0.062(2) 0.087(2) 0.082(2) -0.046(2) -0.0139(17) -0.0240(17)
C30 0.0571(19) 0.093(2) 0.0585(19) -0.0199(18) -0.0003(15) -0.0278(17)
C7 0.0525(19) 0.088(2) 0.133(3) -0.073(2) -0.0086(19) -0.0109(17)
C29 0.140(4) 0.137(4) 0.079(3) -0.054(3) 0.013(3) -0.029(3)
C28 0.134(4) 0.098(3) 0.085(3) -0.020(2) -0.021(3) -0.026(3)
C16 0.140(4) 0.134(4) 0.064(2) -0.023(2) 0.012(2) -0.065(3)
C20 0.084(3) 0.246(7) 0.065(3) -0.010(3) 0.004(2) -0.019(4)
C32 0.148(4) 0.191(5) 0.077(3) -0.047(3) 0.027(3) -0.100(4)
C17 0.146(4) 0.065(2) 0.121(4) -0.023(2) -0.027(3) -0.019(3)
C31 0.139(4) 0.078(3) 0.172(5) -0.005(3) 0.040(4) -0.018(3)
C19 0.153(5) 0.166(5) 0.091(3) -0.059(3) -0.056(3) 0.068(4)
N2 0.0454(13) 0.0697(15) 0.0590(14) -0.0351(12) -0.0014(11) -0.0201(11)
N3 0.0443(13) 0.0629(14) 0.0657(15) -0.0338(12) -0.0051(11) -0.0150(11)
N4 0.0416(13) 0.0577(13) 0.0573(14) -0.0266(11) -0.0005(10) -0.0174(10)
N1 0.0421(12) 0.0580(13) 0.0450(12) -0.0241(11) -0.0029(10) -0.0151(10)

loop_
_atom_type_symbol
_atom_type_description
_atom_type_scat_dispersion_real
_atom_type_scat_dispersion_imag
_atom_type_scat_source
C C 0.0033 0.0016 'International Tables Vol C Tables 4.2.6.8 and 6.1.1.4'
H H 0.0000 0.0000 'International Tables Vol C Tables 4.2.6.8 and 6.1.1.4'
N N 0.0061 0.0033 'International Tables Vol C Tables 4.2.6.8 and 6.1.1.4'

loop_
_geom_angle_atom_site_label_1
_geom_angle_atom_site_label_2
_geom_angle_atom_site_label_3
_geom_angle
C14 C9 C10 121.8(2)
C14 C9 N1 117.9(2)
C10 C9 N1 120.0(2)
C22 C21 C26 121.8(2)
C22 C21 N4 119.6(2)
C26 C21 N4 118.3(2)
C9 C14 C13 118.4(2)
C9 C14 C18 121.4(2)
C13 C14 C18 120.3(3)
N3 C5 C7 125.0(2)
N3 C5 C6 115.6(2)
C7 C5 C6 119.4(2)
N4 C6 C8 125.1(2)
N4 C6 C5 116.2(2)
C8 C6 C5 118.7(2)
N1 C1 C3 126.1(2)
N1 C1 C2 116.0(2)
C3 C1 C2 118.0(2)
C12 C11 C10 121.7(3)
C12 C11 H11 119.1
C10 C11 H11 119.1
N2 C2 C4 125.6(2)
N2 C2 C1 115.6(2)
C4 C2 C1 118.8(2)
C12 C13 C14 120.8(3)
C12 C13 H13 119.6
C14 C13 H13 119.6
C6 C8 H8A 109.5
C6 C8 H8B 109.5
H8A C8 H8B 109.5
C6 C8 H8C 109.5
H8A C8 H8C 109.5
H8B C8 H8C 109.5
C1 C3 H3A 109.5
C1 C3 H3B 109.5
H3A C3 H3B 109.5
C1 C3 H3C 109.5
H3A C3 H3C 109.5
H3B C3 H3C 109.5
C24 C25 C26 121.5(3)
C24 C25 H25 119.2
C26 C25 H25 119.2
C21 C22 C23 117.8(3)
C21 C22 C27 122.5(2)
C23 C22 C27 119.7(3)
C19 C18 C20 108.9(4)
C19 C18 C14 111.9(3)
C20 C18 C14 112.6(3)
C19 C18 H18 107.7
C20 C18 H18 107.7
C14 C18 H18 107.7
C11 C10 C9 117.2(3)
C11 C10 C15 120.1(3)
C9 C10 C15 122.7(2)
C25 C26 C21 117.4(3)
C25 C26 C30 121.5(3)
C21 C26 C30 121.1(2)
C11 C12 C13 120.1(3)
C11 C12 H12 119.9
C13 C12 H12 119.9
C24 C23 C22 121.4(3)
C24 C23 H23 119.3
C22 C23 H23 119.3
C2 C4 H4A 109.5
C2 C4 H4B 109.5
H4A C4 H4B 109.5
C2 C4 H4C 109.5
H4A C4 H4C 109.5
H4B C4 H4C 109.5
C10 C15 C16 112.6(3)
C10 C15 C17 109.9(3)
C16 C15 C17 110.2(3)
C10 C15 H15 108.0
C16 C15 H15 108.0
C17 C15 H15 108.0
C28 C27 C22 112.6(3)
C28 C27 C29 110.1(3)
C22 C27 C29 110.2(3)
C28 C27 H27 107.9
C22 C27 H27 107.9
C29 C27 H27 107.9
C23 C24 C25 120.1(3)
C23 C24 H24 120.0
C25 C24 H24 120.0
C32 C30 C26 114.7(3)
C32 C30 C31 111.2(4)
C26 C30 C31 110.8(3)
C32 C30 H30 106.6
C26 C30 H30 106.6
C31 C30 H30 106.6
C5 C7 H7A 109.5
C5 C7 H7B 109.5
H7A C7 H7B 109.5
C5 C7 H7C 109.5
H7A C7 H7C 109.5
H7B C7 H7C 109.5
C27 C29 H29A 109.5
C27 C29 H29B 109.5
H29A C29 H29B 109.5
C27 C29 H29C 109.5
H29A C29 H29C 109.5
H29B C29 H29C 109.5
C27 C28 H28A 109.5
C27 C28 H28B 109.5
H28A C28 H28B 109.5
C27 C28 H28C 109.5
H28A C28 H28C 109.5
H28B C28 H28C 109.5
C15 C16 H16A 109.5
C15 C16 H16B 109.5
H16A C16 H16B 109.5
C15 C16 H16C 109.5
H16A C16 H16C 109.5
H16B C16 H16C 109.5
C18 C20 H20A 109.5
C18 C20 H20B 109.5
H20A C20 H20B 109.5
C18 C20 H20C 109.5
H20A C20 H20C 109.5
H20B C20 H20C 109.5
C30 C32 H32A 109.5
C30 C32 H32B 109.5
H32A C32 H32B 109.5
C30 C32 H32C 109.5
H32A C32 H32C 109.5
H32B C32 H32C 109.5
C15 C17 H17A 109.5
C15 C17 H17B 109.5
H17A C17 H17B 109.5
C15 C17 H17C 109.5
H17A C17 H17C 109.5
H17B C17 H17C 109.5
C30 C31 H31A 109.5
C30 C31 H31B 109.5
H31A C31 H31B 109.5
C30 C31 H31C 109.5
H31A C31 H31C 109.5
H31B C31 H31C 109.5
C18 C19 H19A 109.5
C18 C19 H19B 109.5
H19A C19 H19B 109.5
C18 C19 H19C 109.5
H19A C19 H19C 109.5
H19B C19 H19C 109.5
C2 N2 N3 115.2(2)
C5 N3 N2 114.7(2)
C6 N4 C21 121.3(2)
C1 N1 C9 121.9(2)

loop_
_geom_bond_atom_site_label_1
_geom_bond_atom_site_label_2
_geom_bond_distance
C9 C14 1.392(4)
C9 C10 1.406(4)
C9 N1 1.432(3)
C21 C22 1.395(4)
C21 C26 1.408(4)
C21 N4 1.430(3)
C14 C13 1.393(3)
C14 C18 1.523(4)
C5 N3 1.279(3)
C5 C7 1.479(4)
C5 C6 1.496(3)
C6 N4 1.274(3)
C6 C8 1.496(4)
C1 N1 1.269(3)
C1 C3 1.497(4)
C1 C2 1.498(3)
C11 C12 1.365(4)
C11 C10 1.401(4)
C11 H11 0.9300
C2 N2 1.277(3)
C2 C4 1.483(4)
C13 C12 1.381(4)
C13 H13 0.9300
C8 H8A 0.9600
C8 H8B 0.9600
C8 H8C 0.9600
C3 H3A 0.9600
C3 H3B 0.9600
C3 H3C 0.9600
C25 C24 1.373(4)
C25 C26 1.396(4)
C25 H25 0.9300
C22 C23 1.398(4)
C22 C27 1.523(4)
C18 C19 1.469(5)
C18 C20 1.512(5)
C18 H18 0.9800
C10 C15 1.512(4)
C26 C30 1.514(4)
C12 H12 0.9300
C23 C24 1.368(4)
C23 H23 0.9300
C4 H4A 0.9600
C4 H4B 0.9600
C4 H4C 0.9600
C15 C16 1.523(5)
C15 C17 1.536(5)
C15 H15 0.9800
C27 C28 1.519(5)
C27 C29 1.541(6)
C27 H27 0.9800
C24 H24 0.9300
C30 C32 1.502(5)
C30 C31 1.525(6)
C30 H30 0.9800
C7 H7A 0.9600
C7 H7B 0.9600
C7 H7C 0.9600
C29 H29A 0.9600
C29 H29B 0.9600
C29 H29C 0.9600
C28 H28A 0.9600
C28 H28B 0.9600
C28 H28C 0.9600
C16 H16A 0.9600
C16 H16B 0.9600
C16 H16C 0.9600
C20 H20A 0.9600
C20 H20B 0.9600
C20 H20C 0.9600
C32 H32A 0.9600
C32 H32B 0.9600
C32 H32C 0.9600
C17 H17A 0.9600
C17 H17B 0.9600
C17 H17C 0.9600
C31 H31A 0.9600
C31 H31B 0.9600
C31 H31C 0.9600
C19 H19A 0.9600
C19 H19B 0.9600
C19 H19C 0.9600
N2 N3 1.405(3)
